data_1100315
loop_
_publ_author_name
'Marsch, Michael'
'Harms, Klaus'
'Lochmann, Lubomir'
'Boche, Gernot'

_publ_section_title
;
 [nBuLi &#x00B7; LiOtBu]~4~, Solid-State Structure of
 an n-Butyllithium--Lithiumtert-Butoxide Complex
;
_journal_coden_ASTM ACIEAY
_journal_issue 3
_journal_name_full
;
 Angewandte Chemie, International Edition in English
;
_journal_page_first 308
_journal_page_last 309
_journal_paper_doi 10.1002/anie.199003081
_journal_volume 29
_journal_year 1990
_chemical_formula_sum 'C32 H72 Li8 O4'
_space_group_IT_number 14
_symmetry_cell_setting monoclinic
_symmetry_space_group_name_Hall '-P 2yn'
_symmetry_space_group_name_H-M 'P 1 21/n 1'
_cell_angle_alpha 90
_cell_angle_beta 101.83(3)
_cell_angle_gamma 90
_cell_formula_units_Z 4
_cell_length_a 11.024(6)
_cell_length_b 23.659(9)
_cell_length_c 16.377(18)
_cod_original_sg_symbol_H-M 'P 21/n'
_cod_database_code 1100315

loop_
_symmetry_equiv_pos_site_id
_symmetry_equiv_pos_as_xyz
1 x,y,z
2 1/2-x,1/2+y,1/2-z
3 -x,-y,-z
4 -1/2+x,-1/2-y,-1/2+z

loop_
_atom_site_label
_atom_site_type_symbol
_atom_site_fract_x
_atom_site_fract_y
_atom_site_fract_z
C1 C -0.10082(60) 0.65319(26) 0.16987(39)
H1 H -0.1003(47) 0.6888(19) 0.1324(28)
H2 H -0.1553(45) 0.6721(22) 0.2007(31)
C2 C -0.17465(65) 0.60772(31) 0.11544(40)
H3 H -0.1856(47) 0.5724(20) 0.1525(30)
H4 H -0.1366(46) 0.5977(22) 0.0639(29)
C3 C -0.29894(58) 0.62420(27) 0.06603(36)
H5 H -0.34929(58) 0.63613(27) 0.10424(36)
H6 H -0.28795(58) 0.65519(27) 0.03041(36)
C4 C -0.36647(51) 0.57764(27) 0.01236(32)
H7 H -0.44513(51) 0.59144(27) -0.01727(32)
H8 H -0.37933(51) 0.54639(27) 0.04700(32)
H9 H -0.31798(51) 0.56545(27) -0.02683(32)
C5 C -0.03223(55) 0.58963(27) 0.36112(37)
H10 H -0.1100(44) 0.5701(22) 0.3384(32)
H11 H -0.0045(50) 0.5640(21) 0.4064(30)
C6 C -0.08551(59) 0.63344(30) 0.41133(38)
H12 H -0.0088(42) 0.658(2) 0.4601(27)
H13 H -0.1451(46) 0.6586(21) 0.3698(30)
C7 C -0.15828(58) 0.61272(25) 0.47286(37)
H14 H -0.22743(58) 0.59119(25) 0.44348(37)
H15 H -0.10583(58) 0.58885(25) 0.51254(37)
C8 C -0.20690(54) 0.65981(26) 0.51960(34)
H16 H -0.25269(54) 0.64398(26) 0.55803(34)
H17 H -0.26025(54) 0.68386(26) 0.48071(34)
H18 H -0.13865(54) 0.68151(26) 0.54977(34)
C9 C 0.43679(60) 0.56013(26) 0.21270(36)
H19 H 0.3935(48) 0.5267(19) 0.1772(29)
H20 H 0.4748(50) 0.5768(23) 0.1755(31)
C10 C 0.53940(71) 0.53467(30) 0.27690(45)
H21 H 0.5022(49) 0.5050(21) 0.3131(30)
H22 H 0.5810(51) 0.5657(21) 0.3181(31)
C11 C 0.6370(6) 0.49613(31) 0.24913(40)
H23 H 0.70151(60) 0.48840(31) 0.29683(40)
H24 H 0.67118(60) 0.51588(31) 0.20786(40)
C12 C 0.58840(66) 0.44455(26) 0.21506(43)
H25 H 0.65310(66) 0.42265(26) 0.19914(43)
H26 H 0.52425(66) 0.45157(26) 0.16688(43)
H27 H 0.55458(66) 0.42409(26) 0.25585(43)
C13 C 0.46645(61) 0.69295(27) 0.30442(40)
H28 H 0.4503(51) 0.7195(21) 0.3426(30)
H29 H 0.5455(45) 0.6768(22) 0.3314(31)
C14 C 0.50818(62) 0.72730(28) 0.23647(40)
H30 H 0.5278(46) 0.7006(20) 0.1915(29)
H31 H 0.4309(44) 0.7555(20) 0.2056(29)
C15 C 0.60955(59) 0.76863(27) 0.26117(35)
H32 H 0.58379(59) 0.79575(27) 0.29778(35)
H33 H 0.68111(59) 0.74867(27) 0.29058(35)
C16 C 0.64621(51) 0.80035(23) 0.19021(33)
H34 H 0.71225(51) 0.82610(23) 0.21192(33)
H35 H 0.57621(51) 0.82113(23) 0.16035(33)
H36 H 0.67353(51) 0.77405(23) 0.15314(33)
O1 O 0.12047(30) 0.53580(14) 0.23718(19)
C17 C 0.10892(61) 0.47631(26) 0.23147(38)
C18 C 0.13276(53) 0.45576(22) 0.14920(35)
H37 H 0.12457(53) 0.41538(22) 0.14632(35)
H38 H 0.21510(53) 0.46621(22) 0.14429(35)
H39 H 0.07380(53) 0.47259(22) 0.10451(35)
C19 C -0.01782(57) 0.45746(23) 0.23969(39)
H40 H -0.02300(57) 0.41703(23) 0.23559(39)
H41 H -0.07872(57) 0.47407(23) 0.19592(39)
H42 H -0.03292(57) 0.46922(23) 0.29281(39)
C20 C 0.20480(58) 0.44950(22) 0.29910(36)
H43 H 0.19718(58) 0.40912(22) 0.29537(36)
H44 H 0.19231(58) 0.46183(22) 0.35261(36)
H45 H 0.28605(58) 0.46046(22) 0.29244(36)
O2 O 0.21481(30) 0.64312(13) 0.13138(21)
C21 C 0.19850(61) 0.64618(28) 0.04366(35)
C22 C 0.09268(53) 0.68394(29) 0.00736(31)
H46 H 0.08369(53) 0.68525(29) -0.05216(31)
H47 H 0.10841(53) 0.72131(29) 0.02987(31)
H48 H 0.01789(53) 0.66955(29) 0.02102(31)
C23 C 0.31633(49) 0.66917(25) 0.02145(29)
H49 H 0.30598(49) 0.67137(25) -0.03810(29)
H50 H 0.38434(49) 0.64448(25) 0.04332(29)
H51 H 0.33311(49) 0.70618(25) 0.04509(29)
C24 C 0.17614(63) 0.58668(27) 0.00800(31)
H52 H 0.16489(63) 0.58815(27) -0.05165(31)
H53 H 0.10322(63) 0.57117(27) 0.02295(31)
H54 H 0.24623(63) 0.56325(27) 0.03025(31)
O3 O 0.30006(30) 0.60790(13) 0.38957(20)
C25 C 0.34114(63) 0.60474(28) 0.47689(37)
C26 C 0.47634(56) 0.59505(29) 0.49856(32)
H55 H 0.50282(56) 0.59302(29) 0.55809(32)
H56 H 0.51831(56) 0.62565(29) 0.47756(32)
H57 H 0.49574(56) 0.56019(29) 0.47410(32)
C27 C 0.31508(63) 0.66021(29) 0.51503(33)
H58 H 0.34281(63) 0.65839(29) 0.57449(33)
H59 H 0.22762(63) 0.66761(29) 0.50181(33)
H60 H 0.35822(63) 0.69000(29) 0.49311(33)
C28 C 0.27553(65) 0.55827(33) 0.51177(35)
H61 H 0.30426(65) 0.55657(33) 0.57115(35)
H62 H 0.29218(65) 0.52294(33) 0.48739(35)
H63 H 0.18795(65) 0.56540(33) 0.49919(35)
O4 O 0.13211(32) 0.71134(14) 0.28906(20)
C29 C 0.11333(62) 0.77051(26) 0.29319(41)
C30 C 0.2238(6) 0.79705(22) 0.35169(35)
H64 H 0.21127(60) 0.83709(22) 0.35456(35)
H65 H 0.2978(6) 0.78986(22) 0.33106(35)
H66 H 0.2320(6) 0.78093(22) 0.40634(35)
C31 C 0.00020(58) 0.78240(22) 0.32811(44)
H67 H -0.01172(58) 0.82250(22) 0.33064(44)
H68 H 0.01095(58) 0.76670(22) 0.38318(44)
H69 H -0.07096(58) 0.76559(22) 0.29283(44)
C32 C 0.10369(62) 0.79704(23) 0.21083(34)
H70 H 0.09103(62) 0.83697(23) 0.21536(34)
H71 H 0.03499(62) 0.78097(23) 0.17223(34)
H72 H 0.17876(62) 0.79051(23) 0.19118(34)
Li1 Li -0.02381(85) 0.57700(38) 0.23024(55)
Li2 Li 0.15393(88) 0.56960(39) 0.34480(54)
Li3 Li -0.00221(88) 0.66753(39) 0.30067(57)
Li4 Li 0.09449(93) 0.67804(39) 0.18006(57)
Li5 Li 0.28331(92) 0.68087(41) 0.34199(54)
Li6 Li 0.41783(87) 0.60257(41) 0.32651(53)
Li7 Li 0.37324(93) 0.65076(37) 0.19263(54)
Li8 Li 0.23232(86) 0.56956(41) 0.18128(56)

loop_
_atom_type_symbol
_atom_type_radius_bond
C 0.94
H 0.23
Li 0.94
O 0.68
